data_4322674
loop_
_publ_author_name
'Lisa M. Berreau'
'Jason A. Halfen'
'Victor G. Young'
'William B. Tolman'

_publ_section_title
;
 Synthesis and Copper Coordination Chemistry of Hindered
 1,4,7-Triazacyclononane Ligands with Amide Appendages
;
_journal_name_full 'Inorganic Chemistry'
_journal_page_first 1091
_journal_page_last 1098
_journal_paper_doi 10.1021/ic971115f
_journal_volume 37
_journal_year 1998
_chemical_compound_source 'Lisa Berreau/ Prof. W. Tolman'
_chemical_formula_sum 'C19 H40 Cl2 Cu N4 O5'
_chemical_formula_weight 538.99
_chemical_name_common 96174
_chemical_name_systematic
;
 ?
;
_space_group_IT_number 14
_symmetry_cell_setting monoclinic
_symmetry_space_group_name_Hall '-P 2yn'
_symmetry_space_group_name_H-M 'P 1 21/n 1'
_atom_sites_solution_hydrogens geom
_atom_sites_solution_primary direct
_atom_sites_solution_secondary difmap
_audit_creation_method SHELXL
_cell_angle_alpha 90.00
_cell_angle_beta 106.834(1)
_cell_angle_gamma 90.00
_cell_formula_units_Z 4
_cell_length_a 8.0030(1)
_cell_length_b 25.8547(3)
_cell_length_c 12.8547(2)
_cell_measurement_temperature 173(2)
_cell_volume 2545.85(6)
_computing_structure_refinement 'SHELXL-93 (Sheldrick, 1993)'
_computing_structure_solution 'SHELXS-86 (Sheldrick, 1990)'
_diffrn_ambient_temperature 173(2)
_diffrn_radiation_monochromator graphite
_diffrn_radiation_source 'fine-focus sealed tube'
_diffrn_radiation_type MoK\a
_diffrn_radiation_wavelength 0.71073
_diffrn_reflns_av_R_equivalents 0.0294
_diffrn_reflns_av_sigmaI/netI 0.0267
_diffrn_reflns_limit_h_max 9
_diffrn_reflns_limit_h_min -9
_diffrn_reflns_limit_k_max 27
_diffrn_reflns_limit_k_min -30
_diffrn_reflns_limit_l_max 13
_diffrn_reflns_limit_l_min -15
_diffrn_reflns_number 12665
_diffrn_reflns_theta_max 25.03
_diffrn_reflns_theta_min 1.58
_exptl_absorpt_coefficient_mu 1.103
_exptl_absorpt_correction_T_max 0.686
_exptl_absorpt_correction_T_min 0.560
_exptl_absorpt_correction_type semi-empirical
_exptl_crystal_colour blue
_exptl_crystal_density_diffrn 1.406
_exptl_crystal_description rhomb
_exptl_crystal_F_000 1140
_exptl_crystal_size_max 0.50
_exptl_crystal_size_mid 0.28
_exptl_crystal_size_min 0.25
_refine_diff_density_max 1.228
_refine_diff_density_min -0.487
_refine_diff_density_rms 0.080
_refine_ls_extinction_method none
_refine_ls_goodness_of_fit_all 1.031
_refine_ls_goodness_of_fit_obs 1.051
_refine_ls_matrix_type full
_refine_ls_number_parameters 328
_refine_ls_number_reflns 4489
_refine_ls_number_restraints 0
_refine_ls_restrained_S_all 1.031
_refine_ls_restrained_S_obs 1.051
_refine_ls_R_factor_all 0.0567
_refine_ls_R_factor_obs 0.0499
_refine_ls_shift/esd_max 0.011
_refine_ls_shift/esd_mean 0.000
_refine_ls_structure_factor_coef Fsqd
_refine_ls_weighting_details 'w=1/[\s^2^(Fo^2^)+(0.0459P)^2^+7.5101P] where P=(Fo^2^+2Fc^2^)/3'
_refine_ls_weighting_scheme calc
_refine_ls_wR_factor_all 0.1201
_refine_ls_wR_factor_obs 0.1151
_reflns_number_observed 4005
_reflns_number_total 4489
_reflns_observed_criterion >2sigma(I)
_cod_data_source_file ic971115f_2.cif
_cod_data_source_block 96174
_cod_depositor_comments
;
The following automatic conversions were performed:

'_refine_ls_weighting_scheme' value 'calc
w=1/[\s^2^(Fo^2^)+(0.0459P)^2^+7.5101P] where P=(Fo^2^+2Fc^2^)/3' was
changed to 'calc'. New tag '_refine_ls_weighting_details' was
created. The value of the new tag was set to
'w=1/[\s^2^(Fo^2^)+(0.0459P)^2^+7.5101P] where P=(Fo^2^+2Fc^2^)/3'.

Automatic conversion script
Id: cif_fix_values 3143 2015-03-26 13:38:13Z robertas 
;
_cod_database_code 4322674

loop_
_symmetry_equiv_pos_as_xyz
'x, y, z'
'-x+1/2, y+1/2, -z+1/2'
'-x, -y, -z'
'x-1/2, -y-1/2, z-1/2'

loop_
_atom_site_aniso_label
_atom_site_aniso_U_11
_atom_site_aniso_U_22
_atom_site_aniso_U_33
_atom_site_aniso_U_23
_atom_site_aniso_U_13
_atom_site_aniso_U_12
Cu1 0.0238(2) 0.0252(2) 0.0220(2) -0.0020(2) 0.0100(2) -0.0056(2)
Cl1 0.0259(4) 0.0301(5) 0.0321(5) -0.0016(3) 0.0085(3) -0.0082(3)
O1 0.047(2) 0.0305(14) 0.0239(13) -0.0038(10) 0.0116(11) -0.0130(12)
N1 0.030(2) 0.028(2) 0.030(2) -0.0040(13) 0.0104(13) -0.0073(13)
N2 0.0236(14) 0.034(2) 0.029(2) -0.0036(13) 0.0109(12) -0.0046(12)
N3 0.027(2) 0.045(2) 0.028(2) 0.0051(13) 0.0137(13) 0.0003(14)
N4 0.064(2) 0.034(2) 0.025(2) -0.0071(13) 0.013(2) -0.012(2)
C1 0.027(2) 0.059(3) 0.104(4) -0.038(3) 0.008(2) -0.011(2)
C2 0.022(2) 0.053(3) 0.074(3) -0.022(2) 0.015(2) -0.008(2)
C3 0.072(3) 0.040(2) 0.035(2) -0.002(2) 0.031(2) 0.010(2)
C4 0.054(3) 0.098(4) 0.037(3) 0.009(3) 0.023(2) 0.023(3)
C5 0.061(3) 0.046(3) 0.061(3) 0.021(2) 0.007(3) -0.020(2)
C6 0.090(4) 0.029(2) 0.038(2) -0.001(2) 0.022(2) -0.019(2)
C7 0.031(2) 0.036(2) 0.031(2) 0.003(2) 0.005(2) 0.002(2)
C8 0.047(3) 0.080(4) 0.054(3) 0.026(3) 0.027(2) 0.029(3)
C9 0.049(3) 0.072(3) 0.035(2) 0.015(2) 0.012(2) 0.017(2)
C10 0.027(2) 0.034(2) 0.045(2) 0.002(2) 0.014(2) 0.003(2)
C11 0.082(4) 0.069(4) 0.065(3) 0.028(3) 0.047(3) 0.040(3)
C12 0.030(2) 0.042(2) 0.046(2) -0.005(2) 0.014(2) 0.002(2)
C13 0.058(3) 0.035(2) 0.031(2) -0.008(2) 0.015(2) -0.018(2)
C14 0.044(2) 0.028(2) 0.028(2) -0.003(2) 0.010(2) -0.008(2)
C15 0.125(5) 0.045(3) 0.041(3) -0.021(2) 0.034(3) -0.033(3)
C16 0.067(3) 0.037(2) 0.028(2) -0.002(2) 0.020(2) -0.005(2)
C17 0.163(7) 0.071(4) 0.046(3) -0.019(3) 0.062(4) -0.037(4)
C18 0.053(3) 0.052(3) 0.068(3) 0.011(2) 0.030(3) 0.009(2)
C19 0.062(3) 0.046(3) 0.041(3) 0.013(2) 0.008(2) 0.004(2)
Cl1A 0.0593(7) 0.0463(6) 0.0435(6) 0.0011(5) 0.0220(5) 0.0110(5)
O1A 0.121(4) 0.148(5) 0.122(5) -0.002(4) -0.002(4) -0.087(4)
O2A 0.052(2) 0.108(4) 0.134(4) -0.032(3) 0.025(3) -0.012(2)
O3A 0.329(10) 0.165(6) 0.078(3) 0.065(4) 0.116(5) 0.171(6)
O4A 0.143(5) 0.159(5) 0.101(4) -0.038(4) 0.057(3) 0.069(4)

loop_
_atom_site_label
_atom_site_type_symbol
_atom_site_fract_x
_atom_site_fract_y
_atom_site_fract_z
_atom_site_U_iso_or_equiv
_atom_site_thermal_displace_type
_atom_site_occupancy
_atom_site_calc_flag
_atom_site_refinement_flags
_atom_site_disorder_group
Cu1 Cu 0.58756(5) 0.09813(2) 0.70924(3) 0.02294(14) Uani 1 d . .
Cl1 Cl 0.38502(11) 0.03571(3) 0.66594(7) 0.0294(2) Uani 1 d . .
O1 O 0.6044(4) 0.09424(10) 0.8660(2) 0.0337(6) Uani 1 d . .
N1 N 0.7734(4) 0.15371(11) 0.7660(2) 0.0292(7) Uani 1 d . .
N2 N 0.7979(4) 0.05721(12) 0.6606(2) 0.0280(6) Uani 1 d . .
N3 N 0.5372(4) 0.13799(13) 0.5617(2) 0.0319(7) Uani 1 d . .
N4 N 0.6583(5) 0.13981(13) 1.0219(3) 0.0408(8) Uani 1 d . .
C1 C 0.9417(6) 0.1249(2) 0.7916(5) 0.065(2) Uani 1 d . .
H1A H 1.0378(6) 0.1503(2) 0.8027(5) 0.045(12) Uiso 1 calc R .
H1B H 0.9578(6) 0.1063(2) 0.8611(5) 0.313(85) Uiso 1 calc R .
C2 C 0.9577(5) 0.0880(2) 0.7104(4) 0.0498(12) Uani 1 d . .
H2A H 1.0543(5) 0.0639(2) 0.7442(4) 0.046(12) Uiso 1 calc R .
H2B H 0.9899(5) 0.1068(2) 0.6520(4) 0.146(33) Uiso 1 calc R .
C3 C 0.7313(7) 0.0651(2) 0.5413(3) 0.0458(11) Uani 1 d . .
H3A H 0.6408(7) 0.0386(2) 0.5114(3) 0.148(33) Uiso 1 calc R .
H3B H 0.8285(7) 0.0586(2) 0.5098(3) 0.058(14) Uiso 1 calc R .
C4 C 0.6558(7) 0.1167(2) 0.5037(4) 0.0607(14) Uani 1 d . .
H4A H 0.7529(7) 0.1414(2) 0.5107(4) 0.161(37) Uiso 1 calc R .
H4B H 0.5913(7) 0.1142(2) 0.4255(4) 0.063(15) Uiso 1 calc R .
C5 C 0.5923(7) 0.1928(2) 0.5993(4) 0.0584(14) Uani 1 d . .
H5A H 0.6019(7) 0.2133(2) 0.5363(4) 0.058(14) Uiso 1 calc R .
H5B H 0.5003(7) 0.2087(2) 0.6262(4) 0.132(31) Uiso 1 calc R .
C6 C 0.7564(7) 0.1952(2) 0.6840(4) 0.0516(12) Uani 1 d . .
H6A H 0.7663(7) 0.2293(2) 0.7206(4) 0.056(14) Uiso 1 calc R .
H6B H 0.8535(7) 0.1923(2) 0.6510(4) 0.139(31) Uiso 1 calc R .
C7 C 0.3481(5) 0.1374(2) 0.4955(3) 0.0333(8) Uani 1 d . .
H7A H 0.3173(5) 0.1004(2) 0.4757(3) 0.047(13) Uiso 1 calc R .
C8 C 0.2293(6) 0.1555(2) 0.5588(4) 0.0577(14) Uani 1 d . .
H8A H 0.2545(29) 0.1363(9) 0.6274(12) 0.065(15) Uiso 1 calc R .
H8B H 0.1078(6) 0.1495(11) 0.5164(12) 0.087(20) Uiso 1 calc R .
H8C H 0.2477(29) 0.1925(3) 0.5741(22) 0.057(15) Uiso 1 calc R .
C9 C 0.3089(6) 0.1676(2) 0.3888(4) 0.0522(12) Uani 1 d . .
H9A H 0.3814(35) 0.1543(10) 0.3450(13) 0.111(24) Uiso 1 calc R .
H9B H 0.3348(45) 0.2043(3) 0.4045(4) 0.087(20) Uiso 1 calc R .
H9C H 0.1854(13) 0.1636(12) 0.3484(14) 0.072(16) Uiso 1 calc R .
C10 C 0.8136(5) 0.00080(15) 0.6862(3) 0.0342(8) Uani 1 d . .
H10A H 0.6970(5) -0.01528(15) 0.6515(3) 0.050(13) Uiso 1 calc R .
C11 C 0.8546(8) -0.0068(2) 0.8089(4) 0.066(2) Uani 1 d . .
H11A H 0.7698(29) 0.0124(11) 0.8357(6) 0.060(14) Uiso 1 calc R .
H11B H 0.9725(19) 0.0060(13) 0.8449(5) 0.131(31) Uiso 1 calc R .
H11C H 0.8477(45) -0.0437(3) 0.8249(5) 0.084(19) Uiso 1 calc R .
C12 C 0.9479(5) -0.0276(2) 0.6427(3) 0.0389(9) Uani 1 d . .
H12A H 0.9123(19) -0.0257(9) 0.5632(4) 0.053(13) Uiso 1 calc R .
H12B H 0.9547(25) -0.0639(3) 0.6655(18) 0.047(12) Uiso 1 calc R .
H12C H 1.0626(9) -0.0113(6) 0.6717(17) 0.045(12) Uiso 1 calc R .
C13 C 0.7508(6) 0.1747(2) 0.8684(3) 0.0407(10) Uani 1 d . .
H13A H 0.6756(6) 0.2058(2) 0.8528(3) 0.072(17) Uiso 1 calc R .
H13B H 0.8657(6) 0.1847(2) 0.9181(3) 0.049(13) Uiso 1 calc R .
C14 C 0.6673(5) 0.13339(14) 0.9217(3) 0.0337(8) Uani 1 d . .
C15 C 0.7266(9) 0.1877(2) 1.0823(4) 0.068(2) Uani 1 d . .
H15A H 0.6335(17) 0.2046(9) 1.1052(30) 0.099(23) Uiso 1 calc R .
H15B H 0.7681(53) 0.2112(7) 1.0352(12) 0.099(22) Uiso 1 calc R .
H15C H 0.8235(37) 0.1791(3) 1.1465(20) 0.139(32) Uiso 1 calc R .
C16 C 0.5674(6) 0.0999(2) 1.0733(3) 0.0427(10) Uani 1 d . .
C17 C 0.5750(11) 0.1162(3) 1.1884(4) 0.087(2) Uani 1 d . .
H17A H 0.5108(42) 0.1487(8) 1.1859(5) 0.085(21) Uiso 1 calc R .
H17B H 0.6970(11) 0.1212(14) 1.2311(9) 0.089(23) Uiso 1 calc R .
H17C H 0.5220(48) 0.0893(7) 1.2222(12) 0.088(19) Uiso 1 calc R .
C18 C 0.3766(6) 0.0953(2) 1.0051(4) 0.0552(12) Uani 1 d . .
H18A H 0.3205(12) 0.1293(3) 0.9995(22) 0.082(19) Uiso 1 calc R .
H18B H 0.3157(12) 0.0710(9) 1.0400(14) 0.060(14) Uiso 1 calc R .
H18C H 0.3712(6) 0.0828(12) 0.9323(9) 0.058(14) Uiso 1 calc R .
C19 C 0.6636(7) 0.0487(2) 1.0802(4) 0.0510(11) Uani 1 d . .
H19A H 0.6537(35) 0.0362(6) 1.0067(4) 0.073(17) Uiso 1 calc R .
H19B H 0.6121(26) 0.0233(4) 1.1184(22) 0.048(13) Uiso 1 calc R .
H19C H 0.7870(10) 0.0537(3) 1.1199(22) 0.088(20) Uiso 1 calc R .
Cl1A Cl 0.2906(2) 0.24707(4) 0.86923(9) 0.0482(3) Uani 1 d . .
O1A O 0.3706(8) 0.2943(3) 0.8670(5) 0.138(2) Uani 1 d . .
O2A O 0.1127(5) 0.2566(2) 0.8195(4) 0.098(2) Uani 1 d . .
O3A O 0.3187(11) 0.2327(3) 0.9765(4) 0.179(4) Uani 1 d . .
O4A O 0.3476(8) 0.2076(2) 0.8129(4) 0.130(2) Uani 1 d . .

loop_
_atom_type_symbol
_atom_type_description
_atom_type_scat_dispersion_real
_atom_type_scat_dispersion_imag
_atom_type_scat_source
C C 0.0033 0.0016 'International Tables Vol C Tables 4.2.6.8 and 6.1.1.4'
H H 0.0000 0.0000 'International Tables Vol C Tables 4.2.6.8 and 6.1.1.4'
N N 0.0061 0.0033 'International Tables Vol C Tables 4.2.6.8 and 6.1.1.4'
O O 0.0106 0.0060 'International Tables Vol C Tables 4.2.6.8 and 6.1.1.4'
Cl Cl 0.1484 0.1585 'International Tables Vol C Tables 4.2.6.8 and 6.1.1.4'
Cu Cu 0.3201 1.2651 'International Tables Vol C Tables 4.2.6.8 and 6.1.1.4'

loop_
_geom_angle_atom_site_label_1
_geom_angle_atom_site_label_2
_geom_angle_atom_site_label_3
_geom_angle
_geom_angle_site_symmetry_1
_geom_angle_site_symmetry_3
_geom_angle_publ_flag
O1 Cu1 N1 81.05(11) . . ?
O1 Cu1 N3 152.19(12) . . ?
N1 Cu1 N3 84.64(12) . . ?
O1 Cu1 N2 115.26(11) . . ?
N1 Cu1 N2 84.44(11) . . ?
N3 Cu1 N2 86.71(11) . . ?
O1 Cu1 Cl1 92.72(8) . . ?
N1 Cu1 Cl1 173.77(9) . . ?
N3 Cu1 Cl1 101.19(9) . . ?
N2 Cu1 Cl1 98.02(8) . . ?
C14 O1 Cu1 115.9(2) . . ?
C13 N1 C6 110.9(3) . . ?
C13 N1 C1 108.8(4) . . ?
C6 N1 C1 114.2(4) . . ?
C13 N1 Cu1 108.1(2) . . ?
C6 N1 Cu1 110.4(2) . . ?
C1 N1 Cu1 104.2(2) . . ?
C2 N2 C3 112.2(3) . . ?
C2 N2 C10 115.0(3) . . ?
C3 N2 C10 110.1(3) . . ?
C2 N2 Cu1 104.6(2) . . ?
C3 N2 Cu1 98.6(2) . . ?
C10 N2 Cu1 115.1(2) . . ?
C4 N3 C7 113.5(3) . . ?
C4 N3 C5 109.8(4) . . ?
C7 N3 C5 110.0(3) . . ?
C4 N3 Cu1 106.9(3) . . ?
C7 N3 Cu1 113.9(2) . . ?
C5 N3 Cu1 102.1(2) . . ?
C14 N4 C15 120.0(3) . . ?
C14 N4 C16 120.4(3) . . ?
C15 N4 C16 119.4(3) . . ?
C2 C1 N1 115.7(4) . . ?
C1 C2 N2 114.8(3) . . ?
N2 C3 C4 116.7(3) . . ?
N3 C4 C3 115.6(4) . . ?
C6 C5 N3 113.4(4) . . ?
C5 C6 N1 112.3(4) . . ?
C8 C7 N3 112.5(3) . . ?
C8 C7 C9 109.3(3) . . ?
N3 C7 C9 114.4(3) . . ?
N2 C10 C11 109.4(3) . . ?
N2 C10 C12 114.2(3) . . ?
C11 C10 C12 110.5(3) . . ?
N1 C13 C14 109.0(3) . . ?
O1 C14 N4 122.0(3) . . ?
O1 C14 C13 117.6(3) . . ?
N4 C14 C13 120.4(3) . . ?
N4 C16 C19 108.5(4) . . ?
N4 C16 C17 110.1(4) . . ?
C19 C16 C17 108.0(4) . . ?
N4 C16 C18 109.1(3) . . ?
C19 C16 C18 111.8(4) . . ?
C17 C16 C18 109.3(5) . . ?
O3A Cl1A O1A 108.4(5) . . ?
O3A Cl1A O4A 109.7(3) . . ?
O1A Cl1A O4A 114.2(4) . . ?
O3A Cl1A O2A 110.6(4) . . ?
O1A Cl1A O2A 104.5(4) . . ?
O4A Cl1A O2A 109.3(3) . . ?

loop_
_geom_bond_atom_site_label_1
_geom_bond_atom_site_label_2
_geom_bond_distance
_geom_bond_site_symmetry_2
_geom_bond_publ_flag
Cu1 O1 1.983(2) . ?
Cu1 N1 2.045(3) . ?
Cu1 N3 2.092(3) . ?
Cu1 N2 2.226(3) . ?
Cu1 Cl1 2.2403(9) . ?
O1 C14 1.257(4) . ?
N1 C13 1.482(5) . ?
N1 C6 1.483(5) . ?
N1 C1 1.490(6) . ?
N2 C2 1.484(5) . ?
N2 C3 1.485(5) . ?
N2 C10 1.492(5) . ?
N3 C4 1.474(5) . ?
N3 C7 1.506(5) . ?
N3 C5 1.519(6) . ?
N4 C14 1.321(5) . ?
N4 C15 1.480(5) . ?
N4 C16 1.520(5) . ?
C1 C2 1.448(7) . ?
C3 C4 1.486(7) . ?
C5 C6 1.445(7) . ?
C7 C8 1.494(6) . ?
C7 C9 1.531(5) . ?
C10 C11 1.528(6) . ?
C10 C12 1.535(5) . ?
C13 C14 1.524(5) . ?
C16 C19 1.520(6) . ?
C16 C17 1.522(6) . ?
C16 C18 1.529(7) . ?
Cl1A O3A 1.382(5) . ?
Cl1A O1A 1.384(5) . ?
Cl1A O4A 1.401(4) . ?
Cl1A O2A 1.404(4) . ?

loop_
_geom_torsion_atom_site_label_1
_geom_torsion_atom_site_label_2
_geom_torsion_atom_site_label_3
_geom_torsion_atom_site_label_4
_geom_torsion
_geom_torsion_site_symmetry_1
_geom_torsion_site_symmetry_2
_geom_torsion_site_symmetry_3
_geom_torsion_site_symmetry_4
_geom_torsion_publ_flag
N1 Cu1 O1 C14 20.9(3) . . . . ?
N3 Cu1 O1 C14 -39.0(4) . . . . ?
N2 Cu1 O1 C14 100.3(3) . . . . ?
Cl1 Cu1 O1 C14 -159.5(3) . . . . ?
O1 Cu1 N1 C13 -25.7(3) . . . . ?
N3 Cu1 N1 C13 130.4(3) . . . . ?
N2 Cu1 N1 C13 -142.4(3) . . . . ?
Cl1 Cu1 N1 C13 -28.8(10) . . . . ?
O1 Cu1 N1 C6 -147.2(3) . . . . ?
N3 Cu1 N1 C6 8.9(3) . . . . ?
N2 Cu1 N1 C6 96.1(3) . . . . ?
Cl1 Cu1 N1 C6 -150.3(7) . . . . ?
O1 Cu1 N1 C1 89.9(3) . . . . ?
N3 Cu1 N1 C1 -114.1(3) . . . . ?
N2 Cu1 N1 C1 -26.9(3) . . . . ?
Cl1 Cu1 N1 C1 86.7(9) . . . . ?
O1 Cu1 N2 C2 -68.9(3) . . . . ?
N1 Cu1 N2 C2 8.4(3) . . . . ?
N3 Cu1 N2 C2 93.4(3) . . . . ?
Cl1 Cu1 N2 C2 -165.8(3) . . . . ?
O1 Cu1 N2 C3 175.3(2) . . . . ?
N1 Cu1 N2 C3 -107.4(2) . . . . ?
N3 Cu1 N2 C3 -22.4(2) . . . . ?
Cl1 Cu1 N2 C3 78.4(2) . . . . ?
O1 Cu1 N2 C10 58.2(3) . . . . ?
N1 Cu1 N2 C10 135.6(3) . . . . ?
N3 Cu1 N2 C10 -139.5(3) . . . . ?
Cl1 Cu1 N2 C10 -38.6(2) . . . . ?
O1 Cu1 N3 C4 146.9(3) . . . . ?
N1 Cu1 N3 C4 87.7(3) . . . . ?
N2 Cu1 N3 C4 3.0(3) . . . . ?
Cl1 Cu1 N3 C4 -94.5(3) . . . . ?
O1 Cu1 N3 C7 -86.9(3) . . . . ?
N1 Cu1 N3 C7 -146.0(3) . . . . ?
N2 Cu1 N3 C7 129.2(3) . . . . ?
Cl1 Cu1 N3 C7 31.7(3) . . . . ?
O1 Cu1 N3 C5 31.5(4) . . . . ?
N1 Cu1 N3 C5 -27.6(3) . . . . ?
N2 Cu1 N3 C5 -112.3(3) . . . . ?
Cl1 Cu1 N3 C5 150.2(3) . . . . ?
C13 N1 C1 C2 159.9(5) . . . . ?
C6 N1 C1 C2 -75.7(6) . . . . ?
Cu1 N1 C1 C2 44.7(6) . . . . ?
N1 C1 C2 N2 -40.7(7) . . . . ?
C3 N2 C2 C1 119.6(5) . . . . ?
C10 N2 C2 C1 -113.5(5) . . . . ?
Cu1 N2 C2 C1 13.7(5) . . . . ?
C2 N2 C3 C4 -69.3(5) . . . . ?
C10 N2 C3 C4 161.3(4) . . . . ?
Cu1 N2 C3 C4 40.4(4) . . . . ?
C7 N3 C4 C3 -107.5(5) . . . . ?
C5 N3 C4 C3 128.9(5) . . . . ?
Cu1 N3 C4 C3 18.9(5) . . . . ?
N2 C3 C4 N3 -44.5(6) . . . . ?
C4 N3 C5 C6 -68.6(5) . . . . ?
C7 N3 C5 C6 165.8(4) . . . . ?
Cu1 N3 C5 C6 44.6(5) . . . . ?
N3 C5 C6 N1 -40.9(6) . . . . ?
C13 N1 C6 C5 -105.6(5) . . . . ?
C1 N1 C6 C5 131.1(5) . . . . ?
Cu1 N1 C6 C5 14.2(5) . . . . ?
C4 N3 C7 C8 175.7(4) . . . . ?
C5 N3 C7 C8 -60.8(4) . . . . ?
Cu1 N3 C7 C8 53.0(4) . . . . ?
C4 N3 C7 C9 -58.8(5) . . . . ?
C5 N3 C7 C9 64.6(4) . . . . ?
Cu1 N3 C7 C9 178.5(3) . . . . ?
C2 N2 C10 C11 60.9(4) . . . . ?
C3 N2 C10 C11 -171.2(4) . . . . ?
Cu1 N2 C10 C11 -60.9(4) . . . . ?
C2 N2 C10 C12 -63.6(4) . . . . ?
C3 N2 C10 C12 64.3(4) . . . . ?
Cu1 N2 C10 C12 174.7(3) . . . . ?
C6 N1 C13 C14 148.0(4) . . . . ?
C1 N1 C13 C14 -85.7(4) . . . . ?
Cu1 N1 C13 C14 26.9(4) . . . . ?
Cu1 O1 C14 N4 168.0(3) . . . . ?
Cu1 O1 C14 C13 -10.2(5) . . . . ?
C15 N4 C14 O1 -177.0(5) . . . . ?
C16 N4 C14 O1 -1.1(6) . . . . ?
C15 N4 C14 C13 1.2(7) . . . . ?
C16 N4 C14 C13 177.1(4) . . . . ?
N1 C13 C14 O1 -12.2(5) . . . . ?
N1 C13 C14 N4 169.5(4) . . . . ?
C14 N4 C16 C19 62.0(5) . . . . ?
C15 N4 C16 C19 -122.0(5) . . . . ?
C14 N4 C16 C17 -180.0(5) . . . . ?
C15 N4 C16 C17 -4.0(7) . . . . ?
C14 N4 C16 C18 -60.0(5) . . . . ?
C15 N4 C16 C18 115.9(5) . . . . ?
